data_4032822
loop_
_publ_author_name
'Luo, Kai'
'Zhang, Ling'
'Ma, Jing'
'Sha, Qiang'
'Wu, Lei'

_publ_section_title
;
 Acetic Acid Mediated Sulfonylation of Allenylphosphine Oxides: Divergent
 Synthesis of Bifunctionalized 1,3-Butadienes and Allenes.
;
_journal_issue 13
_journal_name_full 'The Journal of organic chemistry'
_journal_page_first 6978
_journal_page_last 6985
_journal_paper_doi 10.1021/acs.joc.7b00813
_journal_volume 82
_journal_year 2017
_chemical_formula_moiety 'C27 H27 O3 P S'
_chemical_formula_sum 'C27 H27 O3 P S'
_chemical_formula_weight 462.51
_space_group_crystal_system triclinic
_space_group_IT_number 2
_space_group_name_Hall '-P 1'
_space_group_name_H-M_alt 'P -1'
_symmetry_space_group_name_Hall '-P 1'
_symmetry_space_group_name_H-M 'P -1'
_atom_sites_solution_hydrogens geom
_audit_creation_method SHELXL-2014/7
_cell_angle_alpha 72.639(2)
_cell_angle_beta 83.770(2)
_cell_angle_gamma 65.418(2)
_cell_formula_units_Z 2
_cell_length_a 9.2638(8)
_cell_length_b 10.2009(9)
_cell_length_c 14.8127(12)
_cell_measurement_reflns_used 8532
_cell_measurement_temperature 296(2)
_cell_measurement_theta_max 27.46
_cell_measurement_theta_min 2.29
_cell_volume 1214.73(18)
_computing_cell_refinement 'Bruker SAINT'
_computing_data_collection 'Bruker APEX2'
_computing_data_reduction 'Bruker SAINT'
_computing_molecular_graphics 'Bruker SHELXTL'
_computing_publication_material 'Bruker SHELXTL'
_computing_structure_refinement 'SHELXL-2014/7 (Sheldrick, 2014)'
_computing_structure_solution 'SHELXL-2014/7 (Sheldrick, 2014)'
_diffrn_ambient_temperature 296(2)
_diffrn_measured_fraction_theta_full 0.996
_diffrn_measured_fraction_theta_max 0.992
_diffrn_measurement_device_type 'Bruker APEX-II CCD'
_diffrn_measurement_method '\f and \w scans'
_diffrn_radiation_monochromator graphite
_diffrn_radiation_source 'sealed tube'
_diffrn_radiation_type MoK\a
_diffrn_radiation_wavelength 0.71073
_diffrn_reflns_av_R_equivalents 0.0680
_diffrn_reflns_av_unetI/netI 0.0639
_diffrn_reflns_Laue_measured_fraction_full 0.996
_diffrn_reflns_Laue_measured_fraction_max 0.992
_diffrn_reflns_limit_h_max 12
_diffrn_reflns_limit_h_min -11
_diffrn_reflns_limit_k_max 13
_diffrn_reflns_limit_k_min -12
_diffrn_reflns_limit_l_max 19
_diffrn_reflns_limit_l_min 0
_diffrn_reflns_number 5604
_diffrn_reflns_point_group_measured_fraction_full 0.996
_diffrn_reflns_point_group_measured_fraction_max 0.992
_diffrn_reflns_theta_full 25.242
_diffrn_reflns_theta_max 27.609
_diffrn_reflns_theta_min 2.287
_exptl_absorpt_coefficient_mu 0.225
_exptl_absorpt_correction_T_max 0.7456
_exptl_absorpt_correction_T_min 0.2476
_exptl_absorpt_correction_type multi-scan
_exptl_absorpt_process_details twinabs
_exptl_crystal_colour colourless
_exptl_crystal_density_diffrn 1.265
_exptl_crystal_description block
_exptl_crystal_F_000 488
_exptl_crystal_size_max 0.420
_exptl_crystal_size_mid 0.360
_exptl_crystal_size_min 0.320
_refine_diff_density_max 0.297
_refine_diff_density_min -0.305
_refine_diff_density_rms 0.066
_refine_ls_extinction_method none
_refine_ls_goodness_of_fit_ref 1.060
_refine_ls_hydrogen_treatment constr
_refine_ls_matrix_type full
_refine_ls_number_parameters 289
_refine_ls_number_reflns 5591
_refine_ls_number_restraints 0
_refine_ls_restrained_S_all 1.060
_refine_ls_R_factor_all 0.1004
_refine_ls_R_factor_gt 0.0650
_refine_ls_shift/su_max 0.000
_refine_ls_shift/su_mean 0.000
_refine_ls_structure_factor_coef Fsqd
_refine_ls_weighting_details 'w=1/[\s^2^(Fo^2^)+(0.0785P)^2^+0.8344P] where P=(Fo^2^+2Fc^2^)/3'
_refine_ls_weighting_scheme calc
_refine_ls_wR_factor_gt 0.1592
_refine_ls_wR_factor_ref 0.1726
_reflns_Friedel_coverage 0.000
_reflns_number_gt 3997
_reflns_number_total 5591
_reflns_threshold_expression 'I > 2\s(I)'
_cod_data_source_file jo7b00813_si_002.cif
_cod_data_source_block MM_4
_cod_database_code 4032822
_shelx_shelxl_version_number 2014/7
_shelx_space_group_comment
;
The symmetry employed for this shelxl refinement is uniquely defined
by the following loop, which should always be used as a source of
symmetry information in preference to the above space-group names.
They are only intended as comments.
;
_shelx_estimated_absorpt_t_min 0.911
_shelx_estimated_absorpt_t_max 0.931

loop_
_space_group_symop_operation_xyz
'x, y, z'
'-x, -y, -z'

loop_
_atom_site_label
_atom_site_type_symbol
_atom_site_fract_x
_atom_site_fract_y
_atom_site_fract_z
_atom_site_U_iso_or_equiv
_atom_site_adp_type
_atom_site_occupancy
_atom_site_site_symmetry_order
_atom_site_calc_flag
_atom_site_refinement_flags_posn
_atom_site_refinement_flags_adp
C1 C 0.3757(3) 0.7050(3) 0.31161(17) 0.0352(6) Uani 1 1 d . .
C2 C 0.2868(3) 0.8295(3) 0.35612(17) 0.0351(6) Uani 1 1 d . .
C3 C 0.2715(4) 0.7971(3) 0.44938(19) 0.0498(7) Uani 1 1 d . .
H3A H 0.3158 0.6979 0.4863 0.060 Uiso 1 1 calc R U
H3B H 0.2165 0.8736 0.4778 0.060 Uiso 1 1 calc R U
C4 C 0.3134(3) 0.6235(3) 0.2867(2) 0.0434(6) Uani 1 1 d . .
C5 C 0.1389(4) 0.6601(4) 0.2917(3) 0.0595(9) Uani 1 1 d . .
H5A H 0.0853 0.7458 0.3167 0.071 Uiso 1 1 calc R U
H5B H 0.1212 0.5755 0.3344 0.071 Uiso 1 1 calc R U
C6 C 0.0696(5) 0.6955(5) 0.1944(4) 0.0880(14) Uani 1 1 d . .
H6A H -0.0415 0.7120 0.2001 0.106 Uiso 1 1 calc R U
H6B H 0.0764 0.7868 0.1537 0.106 Uiso 1 1 calc R U
C7 C 0.1583(5) 0.5679(6) 0.1506(4) 0.1044(18) Uani 1 1 d . .
H7A H 0.1178 0.5960 0.0868 0.125 Uiso 1 1 calc R U
H7B H 0.1401 0.4800 0.1871 0.125 Uiso 1 1 calc R U
C8 C 0.3373(5) 0.5291(5) 0.1475(3) 0.0839(13) Uani 1 1 d . .
H8A H 0.3917 0.4433 0.1227 0.101 Uiso 1 1 calc R U
H8B H 0.3566 0.6133 0.1056 0.101 Uiso 1 1 calc R U
C9 C 0.4024(4) 0.4932(4) 0.2458(3) 0.0573(8) Uani 1 1 d . .
H9A H 0.3914 0.4038 0.2864 0.069 Uiso 1 1 calc R U
H9B H 0.5144 0.4737 0.2424 0.069 Uiso 1 1 calc R U
C10 C 0.6472(3) 0.6657(3) 0.19020(18) 0.0373(6) Uani 1 1 d . .
C11 C 0.7528(4) 0.5378(4) 0.1682(2) 0.0554(8) Uani 1 1 d . .
H11 H 0.7891 0.4462 0.2146 0.066 Uiso 1 1 calc R U
C12 C 0.8043(4) 0.5466(4) 0.0766(2) 0.0610(9) Uani 1 1 d . .
H12 H 0.8752 0.4602 0.0613 0.073 Uiso 1 1 calc R U
C13 C 0.7526(4) 0.6799(4) 0.0085(2) 0.0582(9) Uani 1 1 d . .
H13 H 0.7858 0.6846 -0.0535 0.070 Uiso 1 1 calc R U
C14 C 0.6516(5) 0.8068(4) 0.0318(2) 0.0804(13) Uani 1 1 d . .
H14 H 0.6185 0.8987 -0.0145 0.096 Uiso 1 1 calc R U
C15 C 0.5975(4) 0.8013(4) 0.1231(2) 0.0646(10) Uani 1 1 d . .
H15 H 0.5287 0.8884 0.1385 0.078 Uiso 1 1 calc R U
C16 C 0.1860(3) 1.1342(3) 0.35925(18) 0.0366(6) Uani 1 1 d . .
C17 C 0.0435(3) 1.2342(3) 0.3840(2) 0.0432(7) Uani 1 1 d . .
H17 H -0.0515 1.2481 0.3593 0.052 Uiso 1 1 calc R U
C18 C 0.0421(4) 1.3135(4) 0.4457(2) 0.0546(8) Uani 1 1 d . .
H18 H -0.0540 1.3808 0.4619 0.066 Uiso 1 1 calc R U
C19 C 0.1805(4) 1.2937(4) 0.4828(2) 0.0596(9) Uani 1 1 d . .
H19 H 0.1783 1.3455 0.5254 0.072 Uiso 1 1 calc R U
C20 C 0.3231(4) 1.1974(4) 0.4573(3) 0.0608(9) Uani 1 1 d . .
H20 H 0.4177 1.1860 0.4813 0.073 Uiso 1 1 calc R U
C21 C 0.3259(4) 1.1179(3) 0.3964(2) 0.0527(8) Uani 1 1 d . .
H21 H 0.4228 1.0522 0.3798 0.063 Uiso 1 1 calc R U
C22 C 0.0052(3) 1.0580(3) 0.2498(2) 0.0447(7) Uani 1 1 d . .
C23 C -0.1014(4) 1.0254(4) 0.3164(3) 0.0601(9) Uani 1 1 d . .
H23 H -0.0719 0.9865 0.3802 0.072 Uiso 1 1 calc R U
C24 C -0.2493(5) 1.0497(5) 0.2897(4) 0.0874(13) Uani 1 1 d . .
H24 H -0.3190 1.0266 0.3353 0.105 Uiso 1 1 calc R U
C25 C -0.2951(6) 1.1074(5) 0.1971(5) 0.108(2) Uani 1 1 d . .
H25 H -0.3964 1.1251 0.1795 0.129 Uiso 1 1 calc R U
C26 C -0.1922(7) 1.1395(5) 0.1296(4) 0.1006(17) Uani 1 1 d . .
H26 H -0.2240 1.1781 0.0663 0.121 Uiso 1 1 calc R U
C27 C -0.0393(5) 1.1148(4) 0.1548(3) 0.0682(10) Uani 1 1 d . .
H27 H 0.0307 1.1360 0.1088 0.082 Uiso 1 1 calc R U
O1 O 0.6658(3) 0.5073(3) 0.36460(14) 0.0636(7) Uani 1 1 d . .
O2 O 0.6058(2) 0.7762(3) 0.33234(15) 0.0581(6) Uani 1 1 d . .
O3 O 0.3008(3) 1.0490(2) 0.19693(13) 0.0520(5) Uani 1 1 d . .
P1 P 0.20387(8) 1.02223(8) 0.28107(5) 0.03543(19) Uani 1 1 d . .
S1 S 0.58437(8) 0.65895(8) 0.30808(4) 0.0400(2) Uani 1 1 d . .

loop_
_atom_site_aniso_label
_atom_site_aniso_U_11
_atom_site_aniso_U_22
_atom_site_aniso_U_33
_atom_site_aniso_U_23
_atom_site_aniso_U_13
_atom_site_aniso_U_12
C1 0.0336(13) 0.0340(14) 0.0306(12) -0.0042(10) 0.0018(10) -0.0104(11)
C2 0.0312(13) 0.0387(14) 0.0326(13) -0.0077(11) 0.0019(10) -0.0133(11)
C3 0.0587(19) 0.0437(16) 0.0341(14) -0.0051(12) 0.0046(13) -0.0133(14)
C4 0.0425(15) 0.0382(15) 0.0474(16) -0.0102(12) 0.0060(12) -0.0169(12)
C5 0.0457(18) 0.0519(19) 0.091(3) -0.0293(18) 0.0138(17) -0.0260(15)
C6 0.058(2) 0.088(3) 0.135(4) -0.058(3) -0.017(2) -0.022(2)
C7 0.075(3) 0.118(4) 0.150(5) -0.088(4) -0.014(3) -0.028(3)
C8 0.082(3) 0.089(3) 0.098(3) -0.061(3) 0.001(2) -0.028(2)
C9 0.0522(19) 0.0426(17) 0.079(2) -0.0226(16) 0.0098(16) -0.0196(15)
C10 0.0345(13) 0.0406(15) 0.0341(13) -0.0094(11) 0.0025(10) -0.0138(11)
C11 0.0516(18) 0.0454(18) 0.0497(17) -0.0096(14) 0.0068(14) -0.0050(14)
C12 0.064(2) 0.0472(19) 0.060(2) -0.0224(16) 0.0189(16) -0.0111(16)
C13 0.061(2) 0.064(2) 0.0432(16) -0.0188(16) 0.0187(15) -0.0211(17)
C14 0.096(3) 0.050(2) 0.0468(19) 0.0023(16) 0.0220(18) 0.0018(19)
C15 0.074(2) 0.0425(17) 0.0477(18) -0.0071(14) 0.0203(16) -0.0034(16)
C16 0.0338(13) 0.0371(14) 0.0375(13) -0.0092(11) 0.0007(10) -0.0140(11)
C17 0.0349(14) 0.0406(16) 0.0494(16) -0.0147(13) -0.0036(12) -0.0083(12)
C18 0.0522(19) 0.0462(18) 0.0587(19) -0.0217(15) -0.0018(15) -0.0081(14)
C19 0.075(2) 0.0451(18) 0.059(2) -0.0182(15) -0.0151(17) -0.0187(16)
C20 0.0523(19) 0.060(2) 0.076(2) -0.0205(18) -0.0208(16) -0.0221(16)
C21 0.0375(16) 0.0501(18) 0.069(2) -0.0198(16) -0.0024(14) -0.0128(13)
C22 0.0430(16) 0.0364(15) 0.0518(17) -0.0113(12) -0.0104(13) -0.0113(12)
C23 0.0386(17) 0.061(2) 0.079(2) -0.0206(18) -0.0006(16) -0.0174(15)
C24 0.045(2) 0.079(3) 0.136(4) -0.027(3) -0.009(2) -0.022(2)
C25 0.070(3) 0.073(3) 0.180(6) -0.022(3) -0.054(4) -0.025(2)
C26 0.114(4) 0.077(3) 0.104(4) 0.000(3) -0.073(3) -0.032(3)
C27 0.084(3) 0.054(2) 0.064(2) -0.0009(17) -0.0294(19) -0.0286(19)
O1 0.0499(13) 0.0632(14) 0.0408(11) 0.0053(10) -0.0050(9) 0.0000(11)
O2 0.0481(12) 0.0876(17) 0.0566(13) -0.0368(12) 0.0034(10) -0.0340(12)
O3 0.0580(13) 0.0494(12) 0.0365(10) -0.0058(9) 0.0138(9) -0.0176(10)
P1 0.0346(4) 0.0365(4) 0.0302(3) -0.0071(3) 0.0034(3) -0.0119(3)
S1 0.0314(3) 0.0493(4) 0.0310(3) -0.0080(3) -0.0026(2) -0.0099(3)

loop_
_atom_type_symbol
_atom_type_description
_atom_type_scat_dispersion_real
_atom_type_scat_dispersion_imag
_atom_type_scat_source
C C 0.0033 0.0016 'International Tables Vol C Tables 4.2.6.8 and 6.1.1.4'
H H 0.0000 0.0000 'International Tables Vol C Tables 4.2.6.8 and 6.1.1.4'
O O 0.0106 0.0060 'International Tables Vol C Tables 4.2.6.8 and 6.1.1.4'
P P 0.1023 0.0942 'International Tables Vol C Tables 4.2.6.8 and 6.1.1.4'
S S 0.1246 0.1234 'International Tables Vol C Tables 4.2.6.8 and 6.1.1.4'

loop_
_geom_angle_atom_site_label_1
_geom_angle_atom_site_label_2
_geom_angle_atom_site_label_3
_geom_angle
C4 C1 C2 125.3(2)
C4 C1 S1 122.1(2)
C2 C1 S1 112.17(19)
C3 C2 C1 119.3(2)
C3 C2 P1 121.6(2)
C1 C2 P1 119.16(17)
C2 C3 H3A 120.0
C2 C3 H3B 120.0
H3A C3 H3B 120.0
C1 C4 C5 122.1(3)
C1 C4 C9 126.1(3)
C5 C4 C9 111.7(3)
C4 C5 C6 111.0(3)
C4 C5 H5A 109.4
C6 C5 H5A 109.4
C4 C5 H5B 109.4
C6 C5 H5B 109.4
H5A C5 H5B 108.0
C7 C6 C5 110.7(4)
C7 C6 H6A 109.5
C5 C6 H6A 109.5
C7 C6 H6B 109.5
C5 C6 H6B 109.5
H6A C6 H6B 108.1
C6 C7 C8 111.4(3)
C6 C7 H7A 109.4
C8 C7 H7A 109.4
C6 C7 H7B 109.4
C8 C7 H7B 109.4
H7A C7 H7B 108.0
C9 C8 C7 110.6(4)
C9 C8 H8A 109.5
C7 C8 H8A 109.5
C9 C8 H8B 109.5
C7 C8 H8B 109.5
H8A C8 H8B 108.1
C4 C9 C8 109.9(3)
C4 C9 H9A 109.7
C8 C9 H9A 109.7
C4 C9 H9B 109.7
C8 C9 H9B 109.7
H9A C9 H9B 108.2
C15 C10 C11 120.6(3)
C15 C10 S1 118.9(2)
C11 C10 S1 120.3(2)
C10 C11 C12 119.4(3)
C10 C11 H11 120.3
C12 C11 H11 120.3
C13 C12 C11 120.7(3)
C13 C12 H12 119.6
C11 C12 H12 119.6
C12 C13 C14 119.4(3)
C12 C13 H13 120.3
C14 C13 H13 120.3
C13 C14 C15 121.1(3)
C13 C14 H14 119.4
C15 C14 H14 119.4
C10 C15 C14 118.7(3)
C10 C15 H15 120.6
C14 C15 H15 120.6
C17 C16 C21 118.4(3)
C17 C16 P1 124.5(2)
C21 C16 P1 117.1(2)
C16 C17 C18 120.2(3)
C16 C17 H17 119.9
C18 C17 H17 119.9
C19 C18 C17 120.5(3)
C19 C18 H18 119.7
C17 C18 H18 119.7
C18 C19 C20 120.1(3)
C18 C19 H19 120.0
C20 C19 H19 120.0
C19 C20 C21 119.9(3)
C19 C20 H20 120.0
C21 C20 H20 120.0
C20 C21 C16 120.9(3)
C20 C21 H21 119.5
C16 C21 H21 119.5
C27 C22 C23 119.1(3)
C27 C22 P1 118.2(3)
C23 C22 P1 122.6(2)
C24 C23 C22 120.9(4)
C24 C23 H23 119.5
C22 C23 H23 119.5
C25 C24 C23 120.5(5)
C25 C24 H24 119.8
C23 C24 H24 119.8
C24 C25 C26 120.0(4)
C24 C25 H25 120.0
C26 C25 H25 120.0
C25 C26 C27 120.9(4)
C25 C26 H26 119.6
C27 C26 H26 119.6
C22 C27 C26 118.6(4)
C22 C27 H27 120.7
C26 C27 H27 120.7
O3 P1 C22 112.39(14)
O3 P1 C16 113.53(13)
C22 P1 C16 107.28(13)
O3 P1 C2 112.99(12)
C22 P1 C2 105.77(13)
C16 P1 C2 104.22(12)
O1 S1 O2 118.10(15)
O1 S1 C10 107.18(13)
O2 S1 C10 107.46(13)
O1 S1 C1 108.82(13)
O2 S1 C1 106.53(12)
C10 S1 C1 108.42(12)

loop_
_geom_bond_atom_site_label_1
_geom_bond_atom_site_label_2
_geom_bond_distance
C1 C4 1.337(4)
C1 C2 1.496(4)
C1 S1 1.788(3)
C2 C3 1.327(4)
C2 P1 1.821(3)
C3 H3A 0.9300
C3 H3B 0.9300
C4 C5 1.499(4)
C4 C9 1.508(4)
C5 C6 1.522(6)
C5 H5A 0.9700
C5 H5B 0.9700
C6 C7 1.512(6)
C6 H6A 0.9700
C6 H6B 0.9700
C7 C8 1.536(6)
C7 H7A 0.9700
C7 H7B 0.9700
C8 C9 1.519(6)
C8 H8A 0.9700
C8 H8B 0.9700
C9 H9A 0.9700
C9 H9B 0.9700
C10 C15 1.364(4)
C10 C11 1.374(4)
C10 S1 1.770(3)
C11 C12 1.378(4)
C11 H11 0.9300
C12 C13 1.356(5)
C12 H12 0.9300
C13 C14 1.364(5)
C13 H13 0.9300
C14 C15 1.384(4)
C14 H14 0.9300
C15 H15 0.9300
C16 C17 1.384(4)
C16 C21 1.390(4)
C16 P1 1.806(3)
C17 C18 1.385(4)
C17 H17 0.9300
C18 C19 1.363(5)
C18 H18 0.9300
C19 C20 1.374(5)
C19 H19 0.9300
C20 C21 1.373(4)
C20 H20 0.9300
C21 H21 0.9300
C22 C27 1.388(4)
C22 C23 1.388(5)
C22 P1 1.805(3)
C23 C24 1.368(5)
C23 H23 0.9300
C24 C25 1.359(8)
C24 H24 0.9300
C25 C26 1.368(8)
C25 H25 0.9300
C26 C27 1.404(6)
C26 H26 0.9300
C27 H27 0.9300
O1 S1 1.434(2)
O2 S1 1.438(2)
O3 P1 1.481(2)

loop_
_geom_hbond_atom_site_label_D
_geom_hbond_atom_site_label_H
_geom_hbond_atom_site_label_A
_geom_hbond_distance_DH
_geom_hbond_distance_HA
_geom_hbond_distance_DA
_geom_hbond_angle_DHA
_geom_hbond_site_symmetry_A
C15 H15 O3 0.93 2.34 3.217(4) 157.8 .
C3 H3A O1 0.93 2.51 3.364(4) 152.2 2_666

loop_
_geom_torsion_atom_site_label_1
_geom_torsion_atom_site_label_2
_geom_torsion_atom_site_label_3
_geom_torsion_atom_site_label_4
_geom_torsion
C4 C1 C2 C3 85.9(4)
S1 C1 C2 C3 -86.7(3)
C4 C1 C2 P1 -94.7(3)
S1 C1 C2 P1 92.7(2)
C2 C1 C4 C5 6.8(4)
S1 C1 C4 C5 178.6(2)
C2 C1 C4 C9 -177.1(3)
S1 C1 C4 C9 -5.2(4)
C1 C4 C5 C6 119.1(3)
C9 C4 C5 C6 -57.6(4)
C4 C5 C6 C7 55.3(5)
C5 C6 C7 C8 -54.6(6)
C6 C7 C8 C9 55.8(6)
C1 C4 C9 C8 -118.3(4)
C5 C4 C9 C8 58.2(4)
C7 C8 C9 C4 -56.6(4)
C15 C10 C11 C12 -2.2(5)
S1 C10 C11 C12 -177.8(3)
C10 C11 C12 C13 0.4(6)
C11 C12 C13 C14 1.6(6)
C12 C13 C14 C15 -1.8(7)
C11 C10 C15 C14 2.0(6)
S1 C10 C15 C14 177.7(3)
C13 C14 C15 C10 0.0(7)
C21 C16 C17 C18 -1.0(4)
P1 C16 C17 C18 179.1(2)
C16 C17 C18 C19 -0.3(5)
C17 C18 C19 C20 1.7(5)
C18 C19 C20 C21 -1.8(6)
C19 C20 C21 C16 0.5(5)
C17 C16 C21 C20 0.9(5)
P1 C16 C21 C20 -179.2(3)
C27 C22 C23 C24 -0.6(5)
P1 C22 C23 C24 -177.9(3)
C22 C23 C24 C25 -0.4(6)
C23 C24 C25 C26 1.0(7)
C24 C25 C26 C27 -0.5(8)
C23 C22 C27 C26 1.0(5)
P1 C22 C27 C26 178.5(3)
C25 C26 C27 C22 -0.5(7)
C27 C22 P1 O3 -4.4(3)
C23 C22 P1 O3 173.0(2)
C27 C22 P1 C16 121.1(3)
C23 C22 P1 C16 -61.5(3)
C27 C22 P1 C2 -128.1(3)
C23 C22 P1 C2 49.3(3)
C17 C16 P1 O3 121.3(2)
C21 C16 P1 O3 -58.5(3)
C17 C16 P1 C22 -3.4(3)
C21 C16 P1 C22 176.7(2)
C17 C16 P1 C2 -115.3(2)
C21 C16 P1 C2 64.8(2)
C3 C2 P1 O3 146.7(2)
C1 C2 P1 O3 -32.7(2)
C3 C2 P1 C22 -90.0(3)
C1 C2 P1 C22 90.6(2)
C3 C2 P1 C16 23.0(3)
C1 C2 P1 C16 -156.4(2)
C15 C10 S1 O1 -174.3(3)
C11 C10 S1 O1 1.4(3)
C15 C10 S1 O2 -46.4(3)
C11 C10 S1 O2 129.3(3)
C15 C10 S1 C1 68.4(3)
C11 C10 S1 C1 -115.9(3)
C4 C1 S1 O1 -55.9(3)
C2 C1 S1 O1 116.94(19)
C4 C1 S1 O2 175.8(2)
C2 C1 S1 O2 -11.4(2)
C4 C1 S1 C10 60.4(3)
C2 C1 S1 C10 -126.79(18)
